data_4086979
loop_
_publ_author_name
'Wang, Zikuan'
'Fu, Xuefeng'

_publ_section_title
;
 Synthesis, Characterization, and Reactivity Studies of Subphthalocyanine
 Boron Triflate
;
_journal_issue 2
_journal_name_full Organometallics
_journal_page_first 285
_journal_paper_doi 10.1021/acs.organomet.6b00754
_journal_volume 36
_journal_year 2017
_chemical_formula_moiety 'C28 H21 B N6 O, 0.32(H2 O)'
_chemical_formula_sum 'C28 H21.65 B N6 O1.32'
_chemical_formula_weight 474.15
_space_group_crystal_system orthorhombic
_space_group_IT_number 61
_space_group_name_Hall '-P 2ac 2ab'
_space_group_name_H-M_alt 'P b c a'
_symmetry_space_group_name_Hall '-P 2ac 2ab'
_symmetry_space_group_name_H-M 'P b c a'
_atom_sites_solution_hydrogens mixed
_atom_sites_solution_primary direct
_audit_creation_date 2015-05-27
_audit_creation_method
;
Olex2 1.2
(compiled 2015.01.26 svn.r3150 for OlexSys, GUI svn.r4998)
;
_cell_angle_alpha 90
_cell_angle_beta 90
_cell_angle_gamma 90
_cell_formula_units_Z 8
_cell_length_a 14.187(2)
_cell_length_b 17.603(3)
_cell_length_c 18.327(3)
_cell_measurement_reflns_used 11908
_cell_measurement_temperature 173.1500
_cell_measurement_theta_max 27.4824
_cell_measurement_theta_min 1.6041
_cell_volume 4576.9(13)
_computing_cell_refinement 'CrystalClear (Rigaku Inc., 2007)'
_computing_data_collection 'CrystalClear (Rigaku Inc., 2007)'
_computing_data_reduction 'CrystalClear (Rigaku Inc., 2007)'
_computing_molecular_graphics 'Olex2 (Dolomanov et al., 2009)'
_computing_publication_material 'CIFTAB (Sheldrick, 2013)'
_computing_structure_refinement 'SHELXL (Sheldrick, 2014)'
_computing_structure_solution
;
'SHELXT (Sheldrick, 2014)'
;
_diffrn_ambient_temperature 173.1500
_diffrn_detector_area_resol_mean 28.5714
_diffrn_measured_fraction_theta_full 0.994
_diffrn_measured_fraction_theta_max 0.994
_diffrn_measurement_details
;
scan:
    Number of images: 360
               Slice: -110.0000 - 70.0000
         Image width: 0.5000
            Exp time: 5.0000
       Rotation axis: Omega
               Omega: 0.0000
                 Chi: 45.0000
                 Phi: 180.0000
                 XTD: 45.0867
              2theta: -19.8889
;
_diffrn_measurement_device
;
Saturn724+ (2x2 bin mode)
;
_diffrn_measurement_device_details
;
AFC10: Fixed Chi 2 circle
;
_diffrn_measurement_device_type 'Saturn724+ CCD'
_diffrn_measurement_method '\w scans at fixed \c = 45\%'
_diffrn_orient_matrix_type d*Trek
_diffrn_orient_matrix_UB_11 0.0026
_diffrn_orient_matrix_UB_12 -0.0628
_diffrn_orient_matrix_UB_13 -0.0319
_diffrn_orient_matrix_UB_21 0.0042
_diffrn_orient_matrix_UB_22 -0.0256
_diffrn_orient_matrix_UB_23 0.0506
_diffrn_orient_matrix_UB_31 -0.0544
_diffrn_orient_matrix_UB_32 -0.0036
_diffrn_orient_matrix_UB_33 0.0026
_diffrn_radiation_detector CCD
_diffrn_radiation_monochromator 'Graphite Monochromator'
_diffrn_radiation_type MoK\a
_diffrn_radiation_wavelength 0.71073
_diffrn_reflns_av_R_equivalents 0.0345
_diffrn_reflns_av_unetI/netI 0.0380
_diffrn_reflns_Laue_measured_fraction_full 0.994
_diffrn_reflns_Laue_measured_fraction_max 0.994
_diffrn_reflns_limit_h_max 11
_diffrn_reflns_limit_h_min -18
_diffrn_reflns_limit_k_max 17
_diffrn_reflns_limit_k_min -22
_diffrn_reflns_limit_l_max 22
_diffrn_reflns_limit_l_min -23
_diffrn_reflns_number 16865
_diffrn_reflns_point_group_measured_fraction_full 0.994
_diffrn_reflns_point_group_measured_fraction_max 0.994
_diffrn_reflns_theta_full 26.000
_diffrn_reflns_theta_max 27.485
_diffrn_reflns_theta_min 2.872
_diffrn_source 'Sealed Tube'
_diffrn_source_current 30.0000
_diffrn_source_power 1.5000
_diffrn_source_voltage 50.0000
_exptl_absorpt_coefficient_mu 0.088
_exptl_absorpt_correction_T_max 1.0000
_exptl_absorpt_correction_T_min 0.8123
_exptl_absorpt_correction_type multi-scan
_exptl_absorpt_process_details 'CrystalClear (Rigaku Inc., 2007)'
_exptl_crystal_colour red
_exptl_crystal_colour_primary red
_exptl_crystal_density_diffrn 1.376
_exptl_crystal_description block
_exptl_crystal_F_000 1978
_exptl_crystal_size_max 0.61
_exptl_crystal_size_mid 0.48
_exptl_crystal_size_min 0.47
_refine_diff_density_max 0.438
_refine_diff_density_min -0.265
_refine_diff_density_rms 0.047
_refine_ls_extinction_method none
_refine_ls_goodness_of_fit_ref 1.153
_refine_ls_hydrogen_treatment constr
_refine_ls_matrix_type full
_refine_ls_number_parameters 336
_refine_ls_number_reflns 5218
_refine_ls_number_restraints 0
_refine_ls_restrained_S_all 1.153
_refine_ls_R_factor_all 0.0637
_refine_ls_R_factor_gt 0.0593
_refine_ls_shift/su_max 0.001
_refine_ls_shift/su_mean 0.000
_refine_ls_structure_factor_coef Fsqd
_refine_ls_weighting_details 'w=1/[\s^2^(Fo^2^)+(0.0591P)^2^+2.3051P] where P=(Fo^2^+2Fc^2^)/3'
_refine_ls_weighting_scheme calc
_refine_ls_wR_factor_gt 0.1431
_refine_ls_wR_factor_ref 0.1463
_reflns_Friedel_coverage 0.000
_reflns_number_gt 4903
_reflns_number_total 5218
_reflns_threshold_expression 'I > 2\s(I)'
_cod_data_source_file om6b00754_si_002.cif
_cod_data_source_block (subPc)BOnBu
_cod_original_cell_volume 4576.7(12)
_cod_database_code 4086979
_shelx_space_group_comment
;
The symmetry employed for this shelxl refinement is uniquely defined
by the following loop, which should always be used as a source of
symmetry information in preference to the above space-group names.
They are only intended as comments.
;
_diffrn_number_total 5777
_olex2_refinement_description
;
1. Fixed Uiso
 At 1.2 times of:
  All C(H) groups, All C(H,H) groups
 At 1.5 times of:
  All C(H,H,H) groups, All O(H,H) groups
2. Others
 Sof(O2)=Sof(H2A)=Sof(H2B)=FVAR(1)
3.a Riding coordinates:
 O2(H2A,H2B)
3.b Secondary CH2 refined with riding coordinates:
 C25(H25A,H25B), C26(H26A,H26B), C27(H27A,H27B)
3.c Aromatic/amide H refined with riding coordinates:
 C3(H3), C4(H4), C5(H5), C6(H6), C11(H11), C12(H12), C13(H13), C14(H14),
 C19(H19), C20(H20), C21(H21), C22(H22)
3.d Idealised Me refined as rotating group:
 C28(H28A,H28B,H28C)
;
_shelx_shelxl_version_number 2014/7
_olex2_submission_special_instructions 'No special instructions were received'

loop_
_space_group_symop_operation_xyz
'x, y, z'
'-x+1/2, -y, z+1/2'
'-x, y+1/2, -z+1/2'
'x+1/2, -y+1/2, -z'
'-x, -y, -z'
'x-1/2, y, -z-1/2'
'x, -y-1/2, z-1/2'
'-x-1/2, y-1/2, z'

loop_
_atom_site_label
_atom_site_type_symbol
_atom_site_fract_x
_atom_site_fract_y
_atom_site_fract_z
_atom_site_U_iso_or_equiv
_atom_site_adp_type
_atom_site_occupancy
_atom_site_site_symmetry_order
_atom_site_calc_flag
_atom_site_refinement_flags_posn
_atom_site_refinement_flags_occupancy
O1 O 0.65367(9) 0.40255(8) 0.57499(7) 0.0352(3) Uani 1 1 d . .
N1 N 0.81529(10) 0.45378(8) 0.55025(8) 0.0279(3) Uani 1 1 d . .
N2 N 0.78688(10) 0.51238(8) 0.43567(8) 0.0309(3) Uani 1 1 d . .
N3 N 0.73216(10) 0.38721(8) 0.45930(8) 0.0279(3) Uani 1 1 d . .
N4 N 0.74872(10) 0.25302(8) 0.45499(8) 0.0299(3) Uani 1 1 d . .
N5 N 0.79678(10) 0.32206(8) 0.56016(8) 0.0277(3) Uani 1 1 d . .
N6 N 0.91140(10) 0.38485(8) 0.63331(8) 0.0290(3) Uani 1 1 d . .
C1 C 0.88672(12) 0.45001(10) 0.60018(9) 0.0283(3) Uani 1 1 d . .
C2 C 0.93623(12) 0.52256(10) 0.59502(10) 0.0305(4) Uani 1 1 d . .
C3 C 1.00737(12) 0.55537(11) 0.63667(11) 0.0353(4) Uani 1 1 d . .
H3 H 1.0342 0.5296 0.6758 0.042 Uiso 1 1 calc R .
C4 C 1.03689(13) 0.62772(11) 0.61796(13) 0.0422(5) Uani 1 1 d . .
H4 H 1.0823 0.6517 0.6464 0.051 Uiso 1 1 calc R .
C5 C 1.00016(14) 0.66555(11) 0.55748(13) 0.0429(5) Uani 1 1 d . .
H5 H 1.0226 0.7137 0.5460 0.052 Uiso 1 1 calc R .
C6 C 0.93122(13) 0.63324(11) 0.51409(12) 0.0376(4) Uani 1 1 d . .
H6 H 0.9080 0.6583 0.4732 0.045 Uiso 1 1 calc R .
C7 C 0.89775(12) 0.56171(10) 0.53394(10) 0.0311(4) Uani 1 1 d . .
C8 C 0.82520(12) 0.51287(10) 0.50274(10) 0.0297(4) Uani 1 1 d . .
C9 C 0.74649(12) 0.44699(10) 0.41364(9) 0.0297(4) Uani 1 1 d . .
C10 C 0.73230(12) 0.41776(11) 0.34005(9) 0.0310(4) Uani 1 1 d . .
C11 C 0.73838(13) 0.45197(12) 0.27159(10) 0.0360(4) Uani 1 1 d . .
H11 H 0.7488 0.5039 0.2670 0.043 Uiso 1 1 calc R .
C12 C 0.72843(14) 0.40624(13) 0.21067(10) 0.0401(5) Uani 1 1 d . .
H12 H 0.7322 0.4280 0.1645 0.048 Uiso 1 1 calc R .
C13 C 0.71291(13) 0.32814(12) 0.21691(10) 0.0391(4) Uani 1 1 d . .
H13 H 0.7047 0.2993 0.1749 0.047 Uiso 1 1 calc R .
C14 C 0.70948(12) 0.29293(12) 0.28420(10) 0.0346(4) Uani 1 1 d . .
H14 H 0.7009 0.2407 0.2880 0.042 Uiso 1 1 calc R .
C15 C 0.71922(12) 0.33810(11) 0.34633(9) 0.0303(4) Uani 1 1 d . .
C16 C 0.72670(11) 0.31922(10) 0.42352(9) 0.0290(4) Uani 1 1 d . .
C17 C 0.78932(11) 0.25627(10) 0.52118(9) 0.0283(4) Uani 1 1 d . .
C18 C 0.85184(12) 0.20224(10) 0.55670(10) 0.0299(4) Uani 1 1 d . .
C19 C 0.87198(13) 0.12631(10) 0.54203(11) 0.0346(4) Uani 1 1 d . .
H19 H 0.8420 0.1007 0.5042 0.042 Uiso 1 1 calc R .
C20 C 0.93814(14) 0.09024(11) 0.58549(12) 0.0403(5) Uani 1 1 d . .
H20 H 0.9518 0.0393 0.5774 0.048 Uiso 1 1 calc R .
C21 C 0.98487(14) 0.12918(11) 0.64141(12) 0.0411(5) Uani 1 1 d . .
H21 H 1.0278 0.1031 0.6704 0.049 Uiso 1 1 calc R .
C22 C 0.96886(13) 0.20558(11) 0.65464(11) 0.0361(4) Uani 1 1 d . .
H22 H 1.0021 0.2315 0.6906 0.043 Uiso 1 1 calc R .
C23 C 0.90127(12) 0.24223(10) 0.61218(10) 0.0298(4) Uani 1 1 d . .
C24 C 0.86977(12) 0.32088(10) 0.60896(9) 0.0281(3) Uani 1 1 d . .
C25 C 0.64673(14) 0.40040(13) 0.65211(10) 0.0400(4) Uani 1 1 d . .
H25A H 0.6462 0.4518 0.6711 0.048 Uiso 1 1 calc R .
H25B H 0.7013 0.3745 0.6721 0.048 Uiso 1 1 calc R .
C26 C 0.55814(16) 0.35973(14) 0.67572(13) 0.0496(5) Uani 1 1 d . .
H26A H 0.5582 0.3557 0.7285 0.059 Uiso 1 1 calc R .
H26B H 0.5593 0.3086 0.6561 0.059 Uiso 1 1 calc R .
C27 C 0.46781(15) 0.39783(13) 0.65208(12) 0.0454(5) Uani 1 1 d . .
H27A H 0.4694 0.4052 0.5996 0.054 Uiso 1 1 calc R .
H27B H 0.4641 0.4475 0.6747 0.054 Uiso 1 1 calc R .
C28 C 0.38031(16) 0.35302(14) 0.67171(13) 0.0488(5) Uani 1 1 d . .
H28A H 0.3842 0.3032 0.6506 0.073 Uiso 1 1 calc GR .
H28B H 0.3256 0.3787 0.6531 0.073 Uiso 1 1 calc GR .
H28C H 0.3757 0.3488 0.7238 0.073 Uiso 1 1 calc GR .
B1 B 0.74226(14) 0.39240(11) 0.54044(10) 0.0279(4) Uani 1 1 d . .
O2 O 0.6210(3) 0.3842(3) 0.8303(3) 0.0465(17) Uani 0.324(5) 1 d . P
H2A H 0.6490 0.3684 0.8664 0.070 Uiso 0.324(5) 1 d R P
H2B H 0.5648 0.3912 0.8386 0.070 Uiso 0.324(5) 1 d R P

loop_
_atom_site_aniso_label
_atom_site_aniso_U_11
_atom_site_aniso_U_22
_atom_site_aniso_U_33
_atom_site_aniso_U_23
_atom_site_aniso_U_13
_atom_site_aniso_U_12
O1 0.0265(6) 0.0504(8) 0.0286(6) 0.0003(6) 0.0040(5) 0.0044(5)
N1 0.0263(7) 0.0284(7) 0.0292(7) -0.0020(6) 0.0000(6) 0.0034(6)
N2 0.0282(7) 0.0309(7) 0.0335(8) 0.0009(6) 0.0028(6) 0.0061(6)
N3 0.0245(7) 0.0311(7) 0.0281(7) 0.0007(6) 0.0004(5) 0.0013(6)
N4 0.0258(7) 0.0327(7) 0.0310(7) -0.0010(6) 0.0003(6) -0.0045(6)
N5 0.0258(7) 0.0292(7) 0.0282(7) 0.0011(6) -0.0003(5) -0.0013(5)
N6 0.0267(7) 0.0298(7) 0.0303(7) -0.0020(6) -0.0006(6) -0.0002(6)
C1 0.0254(8) 0.0305(8) 0.0290(8) -0.0045(7) 0.0011(6) 0.0018(6)
C2 0.0264(8) 0.0288(8) 0.0363(9) -0.0051(7) 0.0049(7) 0.0028(7)
C3 0.0257(8) 0.0346(9) 0.0456(10) -0.0082(8) 0.0001(7) 0.0017(7)
C4 0.0261(9) 0.0379(10) 0.0625(13) -0.0109(9) 0.0041(9) -0.0032(8)
C5 0.0341(10) 0.0306(9) 0.0642(13) -0.0036(9) 0.0125(9) -0.0033(8)
C6 0.0327(9) 0.0313(9) 0.0489(11) 0.0010(8) 0.0107(8) 0.0038(7)
C7 0.0270(8) 0.0287(8) 0.0376(9) -0.0041(7) 0.0071(7) 0.0034(7)
C8 0.0264(8) 0.0283(8) 0.0344(9) -0.0017(7) 0.0045(7) 0.0049(7)
C9 0.0246(8) 0.0336(9) 0.0309(8) 0.0006(7) 0.0011(7) 0.0066(7)
C10 0.0237(8) 0.0400(10) 0.0294(8) 0.0014(7) -0.0005(6) 0.0065(7)
C11 0.0309(9) 0.0451(10) 0.0320(9) 0.0066(8) 0.0007(7) 0.0083(8)
C12 0.0340(9) 0.0591(13) 0.0271(9) 0.0043(9) -0.0011(7) 0.0110(9)
C13 0.0304(9) 0.0570(12) 0.0298(9) -0.0081(9) -0.0025(7) 0.0069(8)
C14 0.0256(8) 0.0451(10) 0.0332(9) -0.0051(8) -0.0027(7) 0.0024(7)
C15 0.0221(7) 0.0409(10) 0.0279(8) -0.0009(7) -0.0010(6) 0.0021(7)
C16 0.0220(7) 0.0353(9) 0.0296(8) -0.0018(7) 0.0016(6) -0.0023(6)
C17 0.0246(8) 0.0284(8) 0.0319(9) -0.0010(7) 0.0022(6) -0.0038(6)
C18 0.0275(8) 0.0290(8) 0.0332(9) 0.0039(7) 0.0035(7) -0.0039(7)
C19 0.0342(9) 0.0294(9) 0.0402(10) 0.0012(7) 0.0040(8) -0.0058(7)
C20 0.0346(10) 0.0275(9) 0.0590(13) 0.0058(9) 0.0039(9) -0.0010(7)
C21 0.0297(9) 0.0343(10) 0.0592(13) 0.0100(9) -0.0050(9) 0.0009(7)
C22 0.0291(9) 0.0359(9) 0.0434(10) 0.0053(8) -0.0048(8) -0.0021(7)
C23 0.0263(8) 0.0300(8) 0.0332(9) 0.0025(7) 0.0012(7) -0.0033(7)
C24 0.0247(8) 0.0318(9) 0.0278(8) 0.0003(7) -0.0001(6) 0.0003(6)
C25 0.0317(9) 0.0554(12) 0.0330(9) 0.0005(9) 0.0018(8) 0.0009(9)
C26 0.0416(11) 0.0553(13) 0.0518(12) 0.0168(11) 0.0086(10) 0.0008(10)
C27 0.0412(11) 0.0468(12) 0.0482(12) 0.0053(9) -0.0010(9) -0.0030(9)
C28 0.0424(11) 0.0564(13) 0.0476(12) 0.0010(10) 0.0038(9) -0.0099(10)
B1 0.0255(9) 0.0318(9) 0.0265(9) -0.0009(7) 0.0003(7) 0.0004(7)
O2 0.033(2) 0.058(3) 0.049(3) -0.010(2) 0.0044(19) 0.005(2)

loop_
_atom_type_symbol
_atom_type_description
_atom_type_scat_dispersion_real
_atom_type_scat_dispersion_imag
_atom_type_scat_source
C C 0.0033 0.0016 'International Tables Vol C Tables 4.2.6.8 and 6.1.1.4'
H H 0.0000 0.0000 'International Tables Vol C Tables 4.2.6.8 and 6.1.1.4'
B B 0.0013 0.0007 'International Tables Vol C Tables 4.2.6.8 and 6.1.1.4'
N N 0.0061 0.0033 'International Tables Vol C Tables 4.2.6.8 and 6.1.1.4'
O O 0.0106 0.0060 'International Tables Vol C Tables 4.2.6.8 and 6.1.1.4'

loop_
_geom_angle_atom_site_label_1
_geom_angle_atom_site_label_2
_geom_angle_atom_site_label_3
_geom_angle
C25 O1 B1 120.22(14)
C1 N1 B1 123.68(15)
C8 N1 C1 112.83(15)
C8 N1 B1 122.77(15)
C8 N2 C9 116.83(15)
C9 N3 C16 113.02(15)
C9 N3 B1 123.35(15)
C16 N3 B1 122.38(15)
C16 N4 C17 116.89(15)
C17 N5 C24 112.82(14)
C17 N5 B1 122.20(14)
C24 N5 B1 123.97(14)
C1 N6 C24 116.70(15)
N1 C1 C2 105.71(15)
N6 C1 N1 122.47(15)
N6 C1 C2 130.54(16)
C3 C2 C1 132.57(17)
C3 C2 C7 120.58(17)
C7 C2 C1 106.84(15)
C2 C3 H3 121.1
C4 C3 C2 117.76(19)
C4 C3 H3 121.1
C3 C4 H4 119.2
C3 C4 C5 121.57(19)
C5 C4 H4 119.2
C4 C5 H5 119.2
C6 C5 C4 121.67(19)
C6 C5 H5 119.2
C5 C6 H6 121.2
C5 C6 C7 117.53(19)
C7 C6 H6 121.2
C2 C7 C8 107.08(15)
C6 C7 C2 120.79(17)
C6 C7 C8 132.13(18)
N1 C8 C7 105.80(15)
N2 C8 N1 122.50(16)
N2 C8 C7 130.39(16)
N2 C9 N3 122.70(16)
N2 C9 C10 129.61(16)
N3 C9 C10 105.99(15)
C11 C10 C9 132.19(18)
C11 C10 C15 120.51(17)
C15 C10 C9 106.98(15)
C10 C11 H11 121.0
C12 C11 C10 117.94(19)
C12 C11 H11 121.0
C11 C12 H12 119.2
C11 C12 C13 121.51(18)
C13 C12 H12 119.2
C12 C13 H13 119.3
C14 C13 C12 121.36(18)
C14 C13 H13 119.3
C13 C14 H14 121.0
C13 C14 C15 117.99(19)
C15 C14 H14 121.0
C10 C15 C16 107.13(15)
C14 C15 C10 120.65(16)
C14 C15 C16 132.02(18)
N3 C16 C15 105.67(15)
N4 C16 N3 122.88(16)
N4 C16 C15 129.38(16)
N4 C17 N5 122.80(16)
N4 C17 C18 129.61(16)
N5 C17 C18 105.86(15)
C19 C18 C17 131.77(17)
C19 C18 C23 120.79(17)
C23 C18 C17 107.30(15)
C18 C19 H19 121.1
C20 C19 C18 117.89(18)
C20 C19 H19 121.1
C19 C20 H20 119.4
C19 C20 C21 121.16(18)
C21 C20 H20 119.4
C20 C21 H21 119.1
C22 C21 C20 121.73(18)
C22 C21 H21 119.1
C21 C22 H22 121.2
C21 C22 C23 117.68(18)
C23 C22 H22 121.2
C18 C23 C24 106.88(15)
C22 C23 C18 120.65(17)
C22 C23 C24 132.38(17)
N5 C24 C23 105.85(14)
N6 C24 N5 122.36(15)
N6 C24 C23 130.30(15)
O1 C25 H25A 109.5
O1 C25 H25B 109.5
O1 C25 C26 110.88(17)
H25A C25 H25B 108.1
C26 C25 H25A 109.5
C26 C25 H25B 109.5
C25 C26 H26A 108.7
C25 C26 H26B 108.7
C25 C26 C27 114.44(18)
H26A C26 H26B 107.6
C27 C26 H26A 108.7
C27 C26 H26B 108.7
C26 C27 H27A 108.9
C26 C27 H27B 108.9
C26 C27 C28 113.34(19)
H27A C27 H27B 107.7
C28 C27 H27A 108.9
C28 C27 H27B 108.9
C27 C28 H28A 109.5
C27 C28 H28B 109.5
C27 C28 H28C 109.5
H28A C28 H28B 109.5
H28A C28 H28C 109.5
H28B C28 H28C 109.5
O1 B1 N1 117.73(15)
O1 B1 N3 111.49(15)
O1 B1 N5 116.87(15)
N3 B1 N1 103.19(14)
N3 B1 N5 103.75(14)
N5 B1 N1 102.00(14)
H2A O2 H2B 111.9

loop_
_geom_bond_atom_site_label_1
_geom_bond_atom_site_label_2
_geom_bond_distance
O1 C25 1.417(2)
O1 B1 1.419(2)
N1 C1 1.367(2)
N1 C8 1.364(2)
N1 B1 1.508(2)
N2 C8 1.344(2)
N2 C9 1.348(2)
N3 C9 1.360(2)
N3 C16 1.367(2)
N3 B1 1.497(2)
N4 C16 1.337(2)
N4 C17 1.344(2)
N5 C17 1.365(2)
N5 C24 1.368(2)
N5 B1 1.504(2)
N6 C1 1.344(2)
N6 C24 1.348(2)
C1 C2 1.461(2)
C2 C3 1.391(3)
C2 C7 1.423(3)
C3 H3 0.9300
C3 C4 1.384(3)
C4 H4 0.9300
C4 C5 1.394(3)
C5 H5 0.9300
C5 C6 1.383(3)
C6 H6 0.9300
C6 C7 1.394(3)
C7 C8 1.458(2)
C9 C10 1.457(2)
C10 C11 1.395(2)
C10 C15 1.419(3)
C11 H11 0.9300
C11 C12 1.384(3)
C12 H12 0.9300
C12 C13 1.397(3)
C13 H13 0.9300
C13 C14 1.381(3)
C14 H14 0.9300
C14 C15 1.396(3)
C15 C16 1.457(2)
C17 C18 1.454(2)
C18 C19 1.393(2)
C18 C23 1.422(2)
C19 H19 0.9300
C19 C20 1.385(3)
C20 H20 0.9300
C20 C21 1.400(3)
C21 H21 0.9300
C21 C22 1.385(3)
C22 H22 0.9300
C22 C23 1.393(2)
C23 C24 1.456(2)
C25 H25A 0.9700
C25 H25B 0.9700
C25 C26 1.510(3)
C26 H26A 0.9700
C26 H26B 0.9700
C26 C27 1.510(3)
C27 H27A 0.9700
C27 H27B 0.9700
C27 C28 1.514(3)
C28 H28A 0.9600
C28 H28B 0.9600
C28 H28C 0.9600
O2 H2A 0.8197
O2 H2B 0.8200

loop_
_geom_hbond_atom_site_label_D
_geom_hbond_atom_site_label_H
_geom_hbond_atom_site_label_A
_geom_hbond_distance_DH
_geom_hbond_distance_HA
_geom_hbond_distance_DA
_geom_hbond_angle_DHA
_geom_hbond_site_symmetry_A
O2 H2B N6 0.82 2.24 3.047(5) 168.3 6_557

loop_
_geom_torsion_atom_site_label_1
_geom_torsion_atom_site_label_2
_geom_torsion_atom_site_label_3
_geom_torsion_atom_site_label_4
_geom_torsion
O1 C25 C26 C27 -63.0(3)
N1 C1 C2 C3 171.91(18)
N1 C1 C2 C7 -7.84(18)
N2 C9 C10 C11 -14.1(3)
N2 C9 C10 C15 159.26(17)
N3 C9 C10 C11 -179.20(18)
N3 C9 C10 C15 -5.88(18)
N4 C17 C18 C19 -16.2(3)
N4 C17 C18 C23 159.36(17)
N5 C17 C18 C19 178.79(18)
N5 C17 C18 C23 -5.67(18)
N6 C1 C2 C3 -21.0(3)
N6 C1 C2 C7 159.20(18)
C1 N1 C8 N2 154.79(16)
C1 N1 C8 C7 -13.36(18)
C1 N1 B1 O1 98.3(2)
C1 N1 B1 N3 -138.47(15)
C1 N1 B1 N5 -31.0(2)
C1 N6 C24 N5 -8.7(2)
C1 N6 C24 C23 155.30(17)
C1 C2 C3 C4 -177.79(18)
C1 C2 C7 C6 -179.46(15)
C1 C2 C7 C8 0.18(18)
C2 C3 C4 C5 -2.9(3)
C2 C7 C8 N1 7.57(18)
C2 C7 C8 N2 -159.28(17)
C3 C2 C7 C6 0.7(3)
C3 C2 C7 C8 -179.61(15)
C3 C4 C5 C6 1.2(3)
C4 C5 C6 C7 1.5(3)
C5 C6 C7 C2 -2.4(3)
C5 C6 C7 C8 178.03(18)
C6 C7 C8 N1 -172.84(18)
C6 C7 C8 N2 20.3(3)
C7 C2 C3 C4 1.9(3)
C8 N1 C1 N6 -154.89(16)
C8 N1 C1 C2 13.46(18)
C8 N1 B1 O1 -92.2(2)
C8 N1 B1 N3 31.1(2)
C8 N1 B1 N5 138.48(15)
C8 N2 C9 N3 9.2(2)
C8 N2 C9 C10 -153.75(17)
C9 N2 C8 N1 -7.3(2)
C9 N2 C8 C7 157.70(17)
C9 N3 C16 N4 153.65(16)
C9 N3 C16 C15 -11.39(19)
C9 N3 B1 O1 98.01(19)
C9 N3 B1 N1 -29.3(2)
C9 N3 B1 N5 -135.38(16)
C9 C10 C11 C12 174.49(18)
C9 C10 C15 C14 -176.13(15)
C9 C10 C15 C16 -0.70(18)
C10 C11 C12 C13 -0.1(3)
C10 C15 C16 N3 6.98(18)
C10 C15 C16 N4 -156.73(17)
C11 C10 C15 C14 -1.9(3)
C11 C10 C15 C16 173.56(15)
C11 C12 C13 C14 -1.8(3)
C12 C13 C14 C15 1.9(3)
C13 C14 C15 C10 0.0(3)
C13 C14 C15 C16 -174.16(18)
C14 C15 C16 N3 -178.32(18)
C14 C15 C16 N4 18.0(3)
C15 C10 C11 C12 1.9(3)
C16 N3 C9 N2 -155.44(16)
C16 N3 C9 C10 10.98(19)
C16 N3 B1 O1 -95.69(19)
C16 N3 B1 N1 137.02(15)
C16 N3 B1 N5 30.9(2)
C16 N4 C17 N5 8.9(2)
C16 N4 C17 C18 -153.91(17)
C17 N4 C16 N3 -8.9(2)
C17 N4 C16 C15 152.38(17)
C17 N5 C24 N6 155.56(16)
C17 N5 C24 C23 -11.84(19)
C17 N5 B1 O1 92.3(2)
C17 N5 B1 N1 -137.79(15)
C17 N5 B1 N3 -30.8(2)
C17 C18 C19 C20 178.16(18)
C17 C18 C23 C22 -178.20(16)
C17 C18 C23 C24 -1.16(19)
C18 C19 C20 C21 -1.4(3)
C18 C23 C24 N5 7.55(18)
C18 C23 C24 N6 -158.47(18)
C19 C18 C23 C22 -2.1(3)
C19 C18 C23 C24 174.97(16)
C19 C20 C21 C22 -1.6(3)
C20 C21 C22 C23 2.6(3)
C21 C22 C23 C18 -0.8(3)
C21 C22 C23 C24 -176.99(19)
C22 C23 C24 N5 -175.90(19)
C22 C23 C24 N6 18.1(3)
C23 C18 C19 C20 3.1(3)
C24 N5 C17 N4 -155.20(15)
C24 N5 C17 C18 11.10(19)
C24 N5 B1 O1 -99.97(19)
C24 N5 B1 N1 29.9(2)
C24 N5 B1 N3 136.88(16)
C24 N6 C1 N1 7.5(2)
C24 N6 C1 C2 -157.65(17)
C25 O1 B1 N1 -68.0(2)
C25 O1 B1 N3 173.04(16)
C25 O1 B1 N5 54.0(2)
C25 C26 C27 C28 175.8(2)
B1 O1 C25 C26 -140.88(18)
B1 N1 C1 N6 15.6(3)
B1 N1 C1 C2 -176.08(15)
B1 N1 C8 N2 -15.8(2)
B1 N1 C8 C7 176.09(14)
B1 N3 C9 N2 12.0(3)
B1 N3 C9 C10 178.43(15)
B1 N3 C16 N4 -13.9(2)
B1 N3 C16 C15 -178.98(15)
B1 N5 C17 N4 13.7(2)
B1 N5 C17 C18 -179.96(15)
B1 N5 C24 N6 -13.1(3)
B1 N5 C24 C23 179.46(15)
